data_7100493
loop_
_publ_author_name
'Archan Dey'
'Gautam R. Desiraju'

_publ_section_title
;
Correlation between molecular
dipole moment and centrosymmetry
in some crystalline diphenyl ethers.
;
_journal_name_full 'Chemical Communications'
_journal_paper_doi 10.1039/b502516h
_journal_year 2005
_chemical_formula_moiety 'C12 H9 N O3'
_chemical_formula_sum 'C12 H9 N O3'
_chemical_formula_weight 215.20
_chemical_melting_point 329
_chemical_name_common '4-Nitrodiphenyl ether'
_space_group_IT_number 2
_space_group_name_Hall '-P 1'
_space_group_name_H-M_alt 'P -1'
_symmetry_cell_setting triclinic
_symmetry_space_group_name_Hall '-P 1'
_symmetry_space_group_name_H-M 'P -1'
_cell_angle_alpha 87.76(3)
_cell_angle_beta 88.25(3)
_cell_angle_gamma 88.88(3)
_cell_formula_units_Z 4
_cell_length_a 6.7833(14)
_cell_length_b 8.9802(18)
_cell_length_c 17.306(4)
_cell_measurement_temperature 298(2)
_cell_volume 1052.7(4)
_diffrn_ambient_temperature 298(2)
_exptl_crystal_density_diffrn 1.358
_cod_depositor_comments
;
The following automatic conversions were performed:
'_symmetry_cell_setting' value 'Triclinic' changed to 'triclinic'
according to '/home/saulius/struct/CIF-dictionaries/cif_core.dic'
dictionary named 'cif_core.dic' version 2.4.1 from 2010-06-29.

Automatic conversion script
Id: cif_fix_enum 1527 2010-12-29 10:47:43Z saulius 
;
_cod_database_code 7100493

loop_
_symmetry_equiv_pos_as_xyz
'x, y, z'
'-x, -y, -z'

loop_
_atom_site_label
_atom_site_type_symbol
_atom_site_fract_x
_atom_site_fract_y
_atom_site_fract_z
_atom_site_U_iso_or_equiv
_atom_site_adp_type
_atom_site_occupancy
_atom_site_symmetry_multiplicity
_atom_site_calc_flag
_atom_site_refinement_flags
_atom_site_disorder_assembly
_atom_site_disorder_group
O5 O 0.0450(3) 0.3573(2) 0.21570(14) 0.0833(8) Uani 1 1 d . . .
C2 C -0.0122(5) 0.4588(4) 0.15929(19) 0.0616(9) Uani 1 1 d . . .
C3 C -0.1526(6) 0.6501(4) 0.04671(18) 0.0649(9) Uani 1 1 d . . .
C4 C 0.0259(5) 0.6768(4) 0.07768(19) 0.0744(11) Uani 1 1 d . . .
H4 H 0.0986 0.7592 0.0607 0.089 Uiso 1 1 calc R . .
C5 C 0.2033(6) 0.3906(4) 0.2620(2) 0.0663(10) Uani 1 1 d . . .
C6 C -0.1899(5) 0.4327(4) 0.1268(2) 0.0717(10) Uani 1 1 d . . .
H6 H -0.2614 0.3492 0.1429 0.086 Uiso 1 1 calc R . .
C7 C 0.0961(5) 0.5799(4) 0.13428(19) 0.0710(10) Uani 1 1 d . . .
H7 H 0.2174 0.5965 0.1557 0.085 Uiso 1 1 calc R . .
O4 O -0.3934(5) 0.7289(3) -0.03756(17) 0.1277(12) Uani 1 1 d . . .
O3 O -0.1311(5) 0.8574(4) -0.03547(16) 0.1161(11) Uani 1 1 d . . .
N2 N -0.2311(6) 0.7522(4) -0.01335(19) 0.0886(10) Uani 1 1 d . . .
C8 C -0.2622(5) 0.5297(4) 0.0709(2) 0.0774(11) Uani 1 1 d . . .
H8 H -0.3839 0.5138 0.0496 0.093 Uiso 1 1 calc R . .
C9 C 0.1746(5) 0.4880(4) 0.3199(2) 0.0754(11) Uani 1 1 d . . .
H9 H 0.0535 0.5368 0.3267 0.090 Uiso 1 1 calc R . .
C10 C 0.3783(6) 0.3184(4) 0.2511(2) 0.0832(11) Uani 1 1 d . . .
H10 H 0.3963 0.2515 0.2116 0.100 Uiso 1 1 calc R . .
C11 C 0.3269(7) 0.5135(4) 0.3682(2) 0.0856(12) Uani 1 1 d . . .
H11 H 0.3086 0.5798 0.4079 0.103 Uiso 1 1 calc R . .
C12 C 0.5020(7) 0.4428(5) 0.3583(3) 0.0919(13) Uani 1 1 d . . .
H12 H 0.6041 0.4597 0.3914 0.110 Uiso 1 1 calc R . .
C13 C 0.5298(6) 0.3465(5) 0.3000(3) 0.0957(13) Uani 1 1 d . . .
H13 H 0.6519 0.2992 0.2929 0.115 Uiso 1 1 calc R . .
O6 O 1.0235(3) 0.8692(2) 0.28246(14) 0.0836(8) Uani 1 1 d . . .
C15 C 1.1576(6) 1.1522(4) 0.45184(19) 0.0677(10) Uani 1 1 d . . .
C16 C 1.0590(5) 0.9674(4) 0.33853(19) 0.0630(9) Uani 1 1 d . . .
C17 C 0.8539(6) 0.8884(4) 0.2399(2) 0.0653(9) Uani 1 1 d . . .
C18 C 0.9200(5) 1.0657(4) 0.36742(19) 0.0674(10) Uani 1 1 d . . .
H18 H 0.7931 1.0690 0.3484 0.081 Uiso 1 1 calc R . .
O2 O 1.0885(5) 1.3383(3) 0.53695(18) 0.1209(12) Uani 1 1 d . . .
C19 C 0.9702(6) 1.1595(4) 0.4249(2) 0.0728(10) Uani 1 1 d . . .
H19 H 0.8777 1.2265 0.4449 0.087 Uiso 1 1 calc R . .
O1 O 1.3782(5) 1.2390(3) 0.53735(16) 0.1217(12) Uani 1 1 d . . .
C20 C 0.7028(7) 0.7948(4) 0.2548(2) 0.0823(11) Uani 1 1 d . . .
H20 H 0.7099 0.7229 0.2948 0.099 Uiso 1 1 calc R . .
N1 N 1.2109(6) 1.2506(4) 0.51341(19) 0.0885(11) Uani 1 1 d . . .
C21 C 1.2956(5) 1.0541(5) 0.4237(2) 0.0816(11) Uani 1 1 d . . .
H21 H 1.4224 1.0509 0.4427 0.098 Uiso 1 1 calc R . .
C22 C 1.2459(5) 0.9605(4) 0.3672(2) 0.0818(11) Uani 1 1 d . . .
H22 H 1.3384 0.8923 0.3482 0.098 Uiso 1 1 calc R . .
C23 C 0.8463(6) 0.9937(4) 0.1806(2) 0.0808(11) Uani 1 1 d . . .
H23 H 0.9520 1.0564 0.1701 0.097 Uiso 1 1 calc R . .
C24 C 0.5272(7) 0.9122(6) 0.1516(3) 0.1053(16) Uani 1 1 d . . .
H24 H 0.4153 0.9203 0.1219 0.126 Uiso 1 1 calc R . .
C25 C 0.5396(7) 0.8066(6) 0.2106(3) 0.1057(15) Uani 1 1 d . . .
H25 H 0.4356 0.7420 0.2206 0.127 Uiso 1 1 calc R . .
C26 C 0.6816(8) 1.0055(5) 0.1371(2) 0.0959(14) Uani 1 1 d . . .
H26 H 0.6747 1.0776 0.0972 0.115 Uiso 1 1 calc R . .

loop_
_atom_site_aniso_label
_atom_site_aniso_U_11
_atom_site_aniso_U_22
_atom_site_aniso_U_33
_atom_site_aniso_U_23
_atom_site_aniso_U_13
_atom_site_aniso_U_12
O5 0.095(2) 0.0650(16) 0.0900(19) 0.0114(14) -0.0250(16) -0.0107(14)
C2 0.068(2) 0.056(2) 0.061(2) -0.0057(19) -0.008(2) -0.005(2)
C3 0.080(3) 0.066(2) 0.049(2) -0.0036(19) -0.011(2) 0.005(2)
C4 0.085(3) 0.073(3) 0.066(3) 0.000(2) -0.004(2) -0.018(2)
C5 0.071(3) 0.066(3) 0.062(3) 0.007(2) -0.012(2) -0.004(2)
C6 0.071(3) 0.077(3) 0.069(3) -0.004(2) -0.006(2) -0.022(2)
C7 0.073(3) 0.072(3) 0.069(3) -0.001(2) -0.014(2) -0.015(2)
O4 0.130(3) 0.131(3) 0.124(3) 0.0179(19) -0.067(2) -0.001(2)
O3 0.151(3) 0.109(2) 0.087(2) 0.0291(18) -0.0180(19) -0.016(2)
N2 0.109(3) 0.086(3) 0.072(2) -0.005(2) -0.016(2) 0.000(2)
C8 0.073(3) 0.089(3) 0.072(3) -0.005(2) -0.015(2) -0.016(2)
C9 0.075(3) 0.067(3) 0.084(3) -0.005(2) -0.003(2) 0.007(2)
C10 0.092(3) 0.087(3) 0.069(3) 0.002(2) 0.006(2) 0.014(3)
C11 0.111(4) 0.068(3) 0.078(3) -0.002(2) -0.011(3) -0.010(3)
C12 0.097(4) 0.097(4) 0.081(3) 0.027(3) -0.022(3) -0.013(3)
C13 0.074(3) 0.114(4) 0.097(3) 0.025(3) -0.007(3) 0.022(3)
O6 0.0812(19) 0.0757(18) 0.096(2) -0.0270(15) -0.0193(15) 0.0157(14)
C15 0.090(3) 0.061(3) 0.052(2) 0.0011(19) -0.007(2) -0.005(2)
C16 0.067(3) 0.057(2) 0.064(2) -0.0028(19) 0.001(2) 0.004(2)
C17 0.066(3) 0.059(2) 0.072(3) -0.016(2) -0.002(2) -0.001(2)
C18 0.065(2) 0.066(2) 0.070(3) -0.003(2) -0.003(2) 0.010(2)
O2 0.162(3) 0.107(3) 0.096(2) -0.0372(19) -0.009(2) 0.015(2)
C19 0.091(3) 0.062(3) 0.064(2) -0.003(2) 0.001(2) 0.016(2)
O1 0.137(3) 0.133(3) 0.099(2) -0.0231(18) -0.045(2) -0.010(2)
C20 0.106(3) 0.079(3) 0.063(3) -0.009(2) 0.004(3) -0.016(3)
N1 0.118(4) 0.083(3) 0.065(2) 0.001(2) -0.012(2) -0.009(2)
C21 0.072(3) 0.103(3) 0.070(3) -0.003(2) -0.007(2) 0.000(3)
C22 0.072(3) 0.095(3) 0.079(3) -0.015(2) -0.006(2) 0.022(2)
C23 0.092(3) 0.061(3) 0.089(3) 0.003(2) -0.003(3) -0.009(2)
C24 0.093(4) 0.134(5) 0.094(4) -0.053(3) -0.031(3) 0.018(3)
C25 0.097(4) 0.130(4) 0.094(4) -0.041(3) 0.006(3) -0.039(3)
C26 0.128(4) 0.077(3) 0.084(3) -0.003(2) -0.021(3) 0.017(3)

loop_
_geom_bond_atom_site_label_1
_geom_bond_atom_site_label_2
_geom_bond_distance
_geom_bond_site_symmetry_2
_geom_bond_publ_flag
O5 C2 1.369(3) . ?
O5 C5 1.403(4) . ?
C2 C7 1.373(4) . ?
C2 C6 1.373(4) . ?
C3 C8 1.369(4) . ?
C3 C4 1.369(4) . ?
C3 N2 1.464(4) . ?
C4 C7 1.374(4) . ?
C4 H4 0.9300 . ?
C5 C10 1.353(4) . ?
C5 C9 1.362(4) . ?
C6 C8 1.372(4) . ?
C6 H6 0.9300 . ?
C7 H7 0.9300 . ?
O4 N2 1.215(4) . ?
O3 N2 1.217(3) . ?
C8 H8 0.9300 . ?
C9 C11 1.377(4) . ?
C9 H9 0.9300 . ?
C10 C13 1.385(5) . ?
C10 H10 0.9300 . ?
C11 C12 1.346(5) . ?
C11 H11 0.9300 . ?
C12 C13 1.361(5) . ?
C12 H12 0.9300 . ?
C13 H13 0.9300 . ?
O6 C16 1.367(4) . ?
O6 C17 1.389(4) . ?
C15 C21 1.365(4) . ?
C15 C19 1.367(4) . ?
C15 N1 1.468(4) . ?
C16 C22 1.374(4) . ?
C16 C18 1.375(4) . ?
C17 C20 1.351(4) . ?
C17 C23 1.369(4) . ?
C18 C19 1.383(4) . ?
C18 H18 0.9300 . ?
O2 N1 1.206(4) . ?
C19 H19 0.9300 . ?
O1 N1 1.221(4) . ?
C20 C25 1.365(5) . ?
C20 H20 0.9300 . ?
C21 C22 1.368(4) . ?
C21 H21 0.9300 . ?
C22 H22 0.9300 . ?
C23 C26 1.367(5) . ?
C23 H23 0.9300 . ?
C24 C26 1.365(5) . ?
C24 C25 1.369(5) . ?
C24 H24 0.9300 . ?
C25 H25 0.9300 . ?
C26 H26 0.9300 . ?

loop_
_cod_related_entry_id
_cod_related_entry_database
_cod_related_entry_code
1 ChemSpider 11613
